data_4339624
loop_
_publ_author_name
'Wang, Peijiao'
'Miller, Jeremiah E.'
'Henling, Lawrence M.'
'Stern, Charlotte L.'
'Frank, Natia L.'
'Eckermann, Amanda L.'
'Meade, Thomas J.'

_publ_section_title
;
 Synthesis and characterization of ruthenium and rhenium nucleosides.
;
_journal_issue 23
_journal_name_full 'Inorganic chemistry'
_journal_page_first 9853
_journal_page_last 9862
_journal_paper_doi 10.1021/ic701250r
_journal_volume 46
_journal_year 2007
_chemical_formula_sum 'C22 H23 Cl N4 O8 Re'
_chemical_formula_weight 693.09
_chemical_name_systematic
; 
 ? 
;
_space_group_IT_number 5
_symmetry_cell_setting monoclinic
_symmetry_space_group_name_Hall 'C 2y'
_symmetry_space_group_name_H-M 'C 1 2 1'
_atom_sites_solution_hydrogens geom
_atom_sites_solution_primary direct
_atom_sites_solution_secondary difmap
_audit_creation_method SHELXL-97
_cell_angle_alpha 90.00
_cell_angle_beta 100.4950(10)
_cell_angle_gamma 90.00
_cell_formula_units_Z 4
_cell_length_a 18.9576(10)
_cell_length_b 9.5095(5)
_cell_length_c 14.4516(8)
_cell_measurement_reflns_used 20399
_cell_measurement_temperature 98(2)
_cell_measurement_theta_max 28.17
_cell_measurement_theta_min 2.38
_cell_volume 2561.7(2)
_computing_cell_refinement 'Bruker SAINT v6.022'
_computing_data_collection 'Bruker SMART v5.054'
_computing_data_reduction 'Bruker SAINT v6.022'
_computing_molecular_graphics 'Bruker SHELXTL'
_computing_publication_material 'Bruker SHELXTL'
_computing_structure_refinement 'SHELXL-97 (Sheldrick, 1997)'
_computing_structure_solution 'SHELXS-86 (Sheldrick, 1986)'
_diffrn_ambient_temperature 98(2)
_diffrn_measured_fraction_theta_full 0.958
_diffrn_measured_fraction_theta_max 0.958
_diffrn_measurement_device_type 'Bruker SMART 1000'
_diffrn_measurement_method '\w scans at 7 \f settings'
_diffrn_radiation_monochromator graphite
_diffrn_radiation_source 'fine-focus sealed tube'
_diffrn_radiation_type MoK\a
_diffrn_radiation_wavelength 0.71073
_diffrn_reflns_av_R_equivalents 0.0786
_diffrn_reflns_av_sigmaI/netI 0.0438
_diffrn_reflns_limit_h_max 25
_diffrn_reflns_limit_h_min -25
_diffrn_reflns_limit_k_max 12
_diffrn_reflns_limit_k_min -12
_diffrn_reflns_limit_l_max 19
_diffrn_reflns_limit_l_min -18
_diffrn_reflns_number 26077
_diffrn_reflns_theta_full 28.23
_diffrn_reflns_theta_max 28.23
_diffrn_reflns_theta_min 2.19
_exptl_absorpt_coefficient_mu 4.900
_exptl_absorpt_correction_T_max 0.5268
_exptl_absorpt_correction_T_min 0.3307
_exptl_absorpt_correction_type none
_exptl_crystal_colour Orange
_exptl_crystal_density_diffrn 1.797
_exptl_crystal_density_method 'not measured'
_exptl_crystal_description Blocks
_exptl_crystal_F_000 1356
_exptl_crystal_size_max 0.29
_exptl_crystal_size_mid 0.24
_exptl_crystal_size_min 0.15
_refine_diff_density_max 2.336
_refine_diff_density_min -1.033
_refine_diff_density_rms 0.175
_refine_ls_abs_structure_details 'Flack H D (1983), Acta Cryst. A39, 876-881'
_refine_ls_abs_structure_Flack -0.003(9)
_refine_ls_extinction_method none
_refine_ls_goodness_of_fit_ref 2.010
_refine_ls_hydrogen_treatment Riding
_refine_ls_matrix_type 'Full matrix'
_refine_ls_number_parameters 303
_refine_ls_number_reflns 5908
_refine_ls_number_restraints 7
_refine_ls_restrained_S_all 2.009
_refine_ls_R_factor_all 0.0356
_refine_ls_R_factor_gt 0.0337
_refine_ls_shift/su_max 0.002
_refine_ls_shift/su_mean 0.000
_refine_ls_structure_factor_coef Fsqd
_refine_ls_weighting_details w=1/s^2^(Fo^2^)
_refine_ls_weighting_scheme sigma
_refine_ls_wR_factor_gt 0.0806
_refine_ls_wR_factor_ref 0.0810
_reflns_number_gt 5607
_reflns_number_total 5908
_reflns_threshold_expression >2sigma(I)
_cod_data_source_file ic701250r-file006.cif
_cod_data_source_block jem11
_cod_depositor_comments
;
The following automatic conversions were performed:

'_symmetry_cell_setting' value 'Monoclinic' changed to 'monoclinic'
according to
/usr/data/users/saulius/automatic-downloads/retrospective/ACS/lib/dictionaries/cif_core.dic
dictionary named 'cif_core.dic' version 2.4.2 from
2011-04-26.

'_refine_ls_weighting_scheme' value 'Sigma' changed to
'sigma' according to
/usr/data/users/saulius/automatic-downloads/retrospective/ACS/lib/dictionaries/cif_core.dic
dictionary named 'cif_core.dic' version 2.4.2 from 2011-04-26.

Automatic conversion script
Id: cif_fix_values 2281 2013-09-26 08:29:07Z andrius 

The following automatic conversions were performed:

'_atom_sites_solution_primary' value 'Direct methods' was changed to
'direct'.

'_atom_sites_solution_secondary' value 'Difference Fourier map' was
changed to 'difmap'.

'_atom_sites_solution_hydrogens' value 'Geometric positions' was
changed to 'geom'.

Automatic conversion script
Id: cif_fix_values 6452 2018-10-05 10:23:21Z andrius 
;
_cod_original_sg_symbol_H-M C2
_cod_database_code 4339624

loop_
_symmetry_equiv_pos_as_xyz
'x, y, z'
'-x, y, -z'
'x+1/2, y+1/2, z'
'-x+1/2, y+1/2, -z'

loop_
_atom_site_label
_atom_site_type_symbol
_atom_site_fract_x
_atom_site_fract_y
_atom_site_fract_z
_atom_site_U_iso_or_equiv
_atom_site_adp_type
_atom_site_occupancy
_atom_site_symmetry_multiplicity
_atom_site_calc_flag
_atom_site_refinement_flags
Re Re 0.801598(9) 0.3632(2) 0.687926(12) 0.01223(7) Uani 1 1 d .
Cl Cl 0.85841(7) 0.3241(2) 0.54697(10) 0.0151(3) Uani 1 1 d .
O1 O 0.7238(3) 0.4224(6) 0.8499(3) 0.0347(13) Uani 1 1 d .
O2 O 0.9423(2) 0.3344(6) 0.8311(3) 0.0322(15) Uani 1 1 d .
O3 O 0.8141(4) 0.6825(9) 0.6860(4) 0.039(2) Uani 1 1 d .
O4 O 0.7442(2) -0.0398(5) 0.8095(3) 0.0147(9) Uani 1 1 d .
O5 O 0.9226(2) -0.0520(5) 0.9335(3) 0.0135(9) Uani 1 1 d .
H5 H 0.9501 -0.0033 0.9070 0.020 Uiso 1 1 calc R
O6 O 0.5125(2) -0.4777(6) 0.8148(3) 0.0238(11) Uani 1 1 d .
O7 O 0.7008(3) -0.2940(6) 1.0173(3) 0.0281(12) Uani 1 1 d .
N1 N 0.7024(2) 0.3526(12) 0.5866(3) 0.0137(11) Uani 1 1 d .
N2 N 0.7799(3) 0.1404(6) 0.6677(4) 0.0108(11) Uani 1 1 d .
N3 N 0.6818(3) -0.2218(6) 0.8639(3) 0.0150(11) Uani 1 1 d .
N4 N 0.6044(3) -0.3832(7) 0.9145(4) 0.0171(11) Uani 1 1 d .
C1 C 0.7523(3) 0.3948(6) 0.7902(4) 0.0165(15) Uani 1 1 d .
C2 C 0.8909(3) 0.3475(13) 0.7767(4) 0.0212(18) Uani 1 1 d .
C3 C 0.8119(4) 0.5629(10) 0.6872(5) 0.0222(18) Uani 1 1 d .
C4 C 0.6634(4) 0.4641(9) 0.5462(5) 0.0160(16) Uani 1 1 d .
H4 H 0.6793 0.5567 0.5634 0.019 Uiso 1 1 calc R
C5 C 0.6008(4) 0.4458(9) 0.4804(5) 0.0191(15) Uani 1 1 d .
H5A H 0.5738 0.5253 0.4545 0.023 Uiso 1 1 calc R
C6 C 0.5784(4) 0.3157(9) 0.4535(6) 0.0283(19) Uani 1 1 d .
H6 H 0.5365 0.3027 0.4070 0.034 Uiso 1 1 calc R
C7 C 0.6172(4) 0.1994(9) 0.4946(5) 0.0235(15) Uani 1 1 d .
H7 H 0.6013 0.1067 0.4774 0.028 Uiso 1 1 calc R
C8 C 0.6795(4) 0.2209(9) 0.5609(5) 0.0138(15) Uani 1 1 d .
C9 C 0.7249(3) 0.1068(7) 0.6062(4) 0.0163(13) Uani 1 1 d .
H9 H 0.7140 0.0113 0.5905 0.020 Uiso 1 1 calc R
C10 C 0.8256(4) 0.0271(9) 0.7129(6) 0.0156(15) Uani 1 1 d .
H10A H 0.8763 0.0496 0.7112 0.019 Uiso 1 1 calc R
H10B H 0.8133 -0.0613 0.6774 0.019 Uiso 1 1 calc R
C11 C 0.8170(3) 0.0063(7) 0.8125(4) 0.0115(11) Uani 1 1 d .
H11 H 0.8256 0.0968 0.8479 0.014 Uiso 1 1 calc R
C12 C 0.8664(3) -0.1102(6) 0.8638(4) 0.0125(15) Uani 1 1 d .
H12 H 0.8873 -0.1676 0.8174 0.015 Uiso 1 1 calc R
C13 C 0.8153(3) -0.2005(9) 0.9108(5) 0.0235(15) Uani 1 1 d .
H13A H 0.8113 -0.2967 0.8842 0.028 Uiso 1 1 calc R
H13B H 0.8327 -0.2066 0.9795 0.028 Uiso 1 1 calc R
C14 C 0.7441(3) -0.1258(12) 0.8894(3) 0.0158(13) Uani 1 1 d .
H14 H 0.7376 -0.0662 0.9443 0.019 Uiso 1 1 calc R
C15 C 0.6436(3) -0.2361(8) 0.7745(4) 0.0182(14) Uani 1 1 d .
H15 H 0.6587 -0.1839 0.7256 0.022 Uiso 1 1 calc R
C16 C 0.5858(3) -0.3202(8) 0.7519(4) 0.0169(13) Uani 1 1 d .
C17 C 0.5416(3) -0.3296(9) 0.6571(5) 0.0251(16) Uani 1 1 d .
H17A H 0.5644 -0.2762 0.6127 0.038 Uiso 1 1 calc R
H17B H 0.4939 -0.2906 0.6582 0.038 Uiso 1 1 calc R
H17C H 0.5369 -0.4283 0.6375 0.038 Uiso 1 1 calc R
C18 C 0.5647(3) -0.4016(8) 0.8275(4) 0.0197(14) Uani 1 1 d .
C19 C 0.6644(3) -0.2997(8) 0.9377(4) 0.0190(14) Uani 1 1 d .
O102 O 0.5274(6) 0.147(2) 0.2418(10) 0.192(5) Uiso 1 1 d D
C101 C 0.4531(9) 0.107(3) 0.0945(10) 0.192(5) Uiso 1 1 d D
H10C H 0.4989 0.0943 0.0733 0.288 Uiso 1 1 calc R
H10D H 0.4251 0.1803 0.0563 0.288 Uiso 1 1 calc R
H10E H 0.4263 0.0187 0.0875 0.288 Uiso 1 1 calc R
C102 C 0.4670(6) 0.151(3) 0.1966(10) 0.192(5) Uiso 1 1 d D
C103 C 0.4053(7) 0.192(3) 0.2442(15) 0.192(5) Uiso 1 1 d D
H10F H 0.4224 0.1990 0.3122 0.288 Uiso 1 1 calc R
H10G H 0.3678 0.1197 0.2315 0.288 Uiso 1 1 calc R
H10H H 0.3857 0.2824 0.2198 0.288 Uiso 1 1 calc R

loop_
_atom_site_aniso_label
_atom_site_aniso_U_11
_atom_site_aniso_U_22
_atom_site_aniso_U_33
_atom_site_aniso_U_23
_atom_site_aniso_U_13
_atom_site_aniso_U_12
Re 0.01663(10) 0.00656(10) 0.01303(10) -0.00060(17) 0.00141(6) 0.00054(16)
Cl 0.0196(7) 0.0098(8) 0.0170(6) 0.0020(5) 0.0065(5) 0.0023(5)
O1 0.054(3) 0.032(3) 0.021(3) 0.005(2) 0.015(2) 0.024(3)
O2 0.027(2) 0.021(4) 0.040(3) -0.006(2) -0.0152(19) 0.004(2)
O3 0.079(5) 0.010(4) 0.027(4) -0.004(3) 0.009(3) -0.001(3)
O4 0.0073(19) 0.018(2) 0.018(2) 0.0064(18) 0.0006(15) -0.0030(16)
O5 0.0046(19) 0.019(2) 0.016(2) 0.0009(18) -0.0008(15) -0.0019(16)
O6 0.012(2) 0.035(3) 0.022(2) 0.001(2) -0.0018(17) 0.002(2)
O7 0.028(3) 0.038(3) 0.016(2) 0.007(2) -0.0017(19) -0.015(2)
N1 0.017(2) 0.013(3) 0.0108(18) 0.003(3) 0.0022(14) 0.004(3)
N2 0.017(3) 0.007(3) 0.011(3) 0.003(2) 0.008(2) 0.004(2)
N3 0.009(2) 0.025(3) 0.010(2) -0.002(2) -0.0006(18) -0.008(2)
N4 0.013(3) 0.017(3) 0.022(3) 0.004(2) 0.006(2) -0.005(2)
C1 0.026(3) 0.006(4) 0.017(3) 0.000(2) 0.003(2) 0.008(2)
C2 0.025(3) 0.010(5) 0.029(3) -0.002(4) 0.005(2) 0.001(3)
C3 0.033(5) 0.021(5) 0.013(3) -0.005(3) 0.007(3) 0.003(3)
C4 0.015(4) 0.015(4) 0.019(4) -0.003(3) 0.004(3) 0.004(3)
C5 0.022(4) 0.015(4) 0.022(4) 0.001(3) 0.009(3) 0.004(3)
C6 0.027(4) 0.023(4) 0.032(4) 0.005(3) -0.003(3) 0.008(3)
C7 0.019(3) 0.020(4) 0.029(4) 0.000(3) -0.003(3) 0.000(3)
C8 0.010(3) 0.017(4) 0.013(3) 0.003(3) -0.001(2) 0.000(3)
C9 0.025(3) 0.009(3) 0.016(3) -0.004(2) 0.006(2) -0.004(2)
C10 0.029(4) 0.007(4) 0.015(4) 0.007(3) 0.014(3) 0.000(3)
C11 0.010(3) 0.008(3) 0.016(3) 0.003(2) 0.003(2) 0.000(2)
C12 0.012(2) 0.009(5) 0.015(2) 0.000(2) -0.0036(18) -0.001(2)
C13 0.016(3) 0.028(4) 0.025(3) 0.014(3) -0.001(2) -0.006(3)
C14 0.015(2) 0.021(4) 0.011(2) 0.006(4) 0.0024(17) -0.002(4)
C15 0.015(3) 0.026(4) 0.014(3) 0.001(3) 0.004(2) 0.000(3)
C16 0.012(3) 0.023(4) 0.016(3) -0.005(3) 0.004(2) 0.000(2)
C17 0.008(3) 0.030(4) 0.034(4) -0.007(3) -0.006(3) -0.005(3)
C18 0.026(3) 0.021(4) 0.014(3) -0.008(3) 0.009(2) -0.008(3)
C19 0.013(3) 0.025(4) 0.017(3) 0.002(3) 0.000(2) -0.008(3)

loop_
_atom_type_symbol
_atom_type_description
_atom_type_scat_dispersion_real
_atom_type_scat_dispersion_imag
_atom_type_scat_source
C C 0.0033 0.0016 'International Tables Vol C Tables 4.2.6.8 and 6.1.1.4'
H H 0.0000 0.0000 'International Tables Vol C Tables 4.2.6.8 and 6.1.1.4'
N N 0.0061 0.0033 'International Tables Vol C Tables 4.2.6.8 and 6.1.1.4'
O O 0.0106 0.0060 'International Tables Vol C Tables 4.2.6.8 and 6.1.1.4'
Cl Cl 0.1484 0.1585 'International Tables Vol C Tables 4.2.6.8 and 6.1.1.4'
Re Re -1.0185 7.2310 'International Tables Vol C Tables 4.2.6.8 and 6.1.1.4'

loop_
_geom_angle_atom_site_label_1
_geom_angle_atom_site_label_2
_geom_angle_atom_site_label_3
_geom_angle
_geom_angle_publ_flag
C3 Re C1 85.0(3) yes
C3 Re C2 90.1(4) yes
C1 Re C2 89.5(3) yes
C3 Re N1 96.9(4) yes
C1 Re N1 92.5(2) yes
C2 Re N1 172.9(6) yes
C3 Re N2 171.3(3) yes
C1 Re N2 98.6(2) yes
C2 Re N2 97.8(4) yes
N1 Re N2 75.1(3) yes
C3 Re Cl 94.8(2) yes
C1 Re Cl 176.22(18) yes
C2 Re Cl 94.27(18) yes
N1 Re Cl 83.79(12) yes
N2 Re Cl 81.03(13) yes
C14 O4 C11 107.1(4) ?
C12 O5 H5 109.5 ?
C8 N1 C4 118.7(6) ?
C8 N1 Re 115.1(6) ?
C4 N1 Re 126.2(7) ?
C9 N2 C10 118.0(7) ?
C9 N2 Re 116.6(5) ?
C10 N2 Re 125.3(5) ?
C15 N3 C19 120.9(5) ?
C15 N3 C14 123.8(5) ?
C19 N3 C14 115.3(5) ?
C18 N4 C19 126.5(5) ?
O1 C1 Re 175.5(6) yes
O2 C2 Re 177.3(8) yes
O3 C3 Re 176.2(8) yes
N1 C4 C5 121.7(8) ?
N1 C4 H4 119.1 ?
C5 C4 H4 119.1 ?
C6 C5 C4 119.9(7) ?
C6 C5 H5A 120.0 ?
C4 C5 H5A 120.0 ?
C5 C6 C7 119.4(7) ?
C5 C6 H6 120.3 ?
C7 C6 H6 120.3 ?
C8 C7 C6 119.3(7) ?
C8 C7 H7 120.3 ?
C6 C7 H7 120.3 ?
N1 C8 C7 120.9(7) ?
N1 C8 C9 115.5(6) ?
C7 C8 C9 123.7(7) ?
N2 C9 C8 117.6(6) ?
N2 C9 H9 121.2 ?
C8 C9 H9 121.2 ?
N2 C10 C11 111.7(6) ?
N2 C10 H10A 109.3 ?
C11 C10 H10A 109.3 ?
N2 C10 H10B 109.3 ?
C11 C10 H10B 109.3 ?
H10A C10 H10B 107.9 ?
O4 C11 C10 106.4(5) ?
O4 C11 C12 106.8(5) ?
C10 C11 C12 113.3(5) ?
O4 C11 H11 110.1 ?
C10 C11 H11 110.1 ?
C12 C11 H11 110.1 ?
O5 C12 C13 110.5(5) ?
O5 C12 C11 111.5(5) ?
C13 C12 C11 103.6(4) ?
O5 C12 H12 110.3 ?
C13 C12 H12 110.3 ?
C11 C12 H12 110.3 ?
C14 C13 C12 105.0(6) ?
C14 C13 H13A 110.7 ?
C12 C13 H13A 110.7 ?
C14 C13 H13B 110.7 ?
C12 C13 H13B 110.7 ?
H13A C13 H13B 108.8 ?
O4 C14 N3 105.7(4) ?
O4 C14 C13 107.7(4) ?
N3 C14 C13 113.7(8) ?
O4 C14 H14 109.8 ?
N3 C14 H14 109.8 ?
C13 C14 H14 109.8 ?
C16 C15 N3 123.7(6) ?
C16 C15 H15 118.1 ?
N3 C15 H15 118.1 ?
C15 C16 C18 117.2(6) ?
C15 C16 C17 124.2(6) ?
C18 C16 C17 118.6(6) ?
C16 C17 H17A 109.5 ?
C16 C17 H17B 109.5 ?
H17A C17 H17B 109.5 ?
C16 C17 H17C 109.5 ?
H17A C17 H17C 109.5 ?
H17B C17 H17C 109.5 ?
O6 C18 N4 121.2(6) ?
O6 C18 C16 122.2(6) ?
N4 C18 C16 116.5(6) ?
O7 C19 N4 123.4(6) ?
O7 C19 N3 121.6(6) ?
N4 C19 N3 115.0(5) ?
C102 C101 H10C 109.5 ?
C102 C101 H10D 109.5 ?
H10C C101 H10D 109.5 ?
C102 C101 H10E 109.5 ?
H10C C101 H10E 109.5 ?
H10D C101 H10E 109.5 ?
O102 C102 C103 119.81(12) ?
O102 C102 C101 119.83(12) ?
C103 C102 C101 120.24(11) ?
C102 C103 H10F 109.5 ?
C102 C103 H10G 109.5 ?
H10F C103 H10G 109.5 ?
C102 C103 H10H 109.5 ?
H10F C103 H10H 109.5 ?
H10G C103 H10H 109.5 ?

loop_
_geom_bond_atom_site_label_1
_geom_bond_atom_site_label_2
_geom_bond_distance
_geom_bond_publ_flag
Re C3 1.909(9) yes
Re C1 1.911(6) yes
Re C2 1.935(6) yes
Re N1 2.166(4) yes
Re N2 2.168(6) yes
Re Cl 2.4993(13) yes
O1 C1 1.129(7) yes
O2 C2 1.141(8) yes
O3 C3 1.139(12) yes
O4 C14 1.416(8) ?
O4 C11 1.442(7) ?
O5 C12 1.437(6) ?
O5 H5 0.8400 ?
O6 C18 1.212(8) ?
O7 C19 1.230(8) ?
N1 C8 1.355(13) ?
N1 C4 1.362(12) ?
N2 C9 1.281(9) ?
N2 C10 1.460(10) ?
N3 C15 1.367(8) ?
N3 C19 1.387(8) ?
N3 C14 1.485(9) ?
N4 C18 1.353(8) ?
N4 C19 1.378(8) ?
C4 C5 1.389(11) ?
C4 H4 0.9500 ?
C5 C6 1.342(12) ?
C5 H5A 0.9500 ?
C6 C7 1.400(11) ?
C6 H6 0.9500 ?
C7 C8 1.393(10) ?
C7 H7 0.9500 ?
C8 C9 1.463(10) ?
C9 H9 0.9500 ?
C10 C11 1.491(9) ?
C10 H10A 0.9900 ?
C10 H10B 0.9900 ?
C11 C12 1.549(8) ?
C11 H11 1.0000 ?
C12 C13 1.542(8) ?
C12 H12 1.0000 ?
C13 C14 1.508(10) ?
C13 H13A 0.9900 ?
C13 H13B 0.9900 ?
C14 H14 1.0000 ?
C15 C16 1.348(9) ?
C15 H15 0.9500 ?
C16 C18 1.454(9) ?
C16 C17 1.473(9) ?
C17 H17A 0.9800 ?
C17 H17B 0.9800 ?
C17 H17C 0.9800 ?
O102 C102 1.2109(10) ?
C101 C102 1.5107(10) ?
C101 H10C 0.9800 ?
C101 H10D 0.9800 ?
C101 H10E 0.9800 ?
C102 C103 1.5106(10) ?
C103 H10F 0.9800 ?
C103 H10G 0.9800 ?
C103 H10H 0.9800 ?

loop_
_geom_hbond_atom_site_label_D
_geom_hbond_atom_site_label_H
_geom_hbond_atom_site_label_A
_geom_hbond_distance_DH
_geom_hbond_distance_HA
_geom_hbond_distance_DA
_geom_hbond_angle_DHA
_geom_hbond_site_symmetry_A
O5 H5 O6 0.84 1.95 2.724(6) 152.2 3
